data_7036346
loop_
_publ_author_name
'Gomes, Clara S. B.'
'Krishnamoorthy, Paramasivam'
'Silva, Leonel C.'
'Costa, Sandra I.'
'Gomes, Pedro T.'
'Jim\'enez-Tenorio, Manuel'
'Valerga, Pedro'
'Puerta, M. Carmen'

_publ_section_title
;
 First examples of neutral and cationic indenyl nickel(ii) complexes
 bearing arsine or stibine ligands: highly active catalysts for the
 oligomerisation of styrene.
;
_journal_issue 39
_journal_name_full 'Dalton transactions (Cambridge, England : 2003)'
_journal_page_first 17015
_journal_page_last 17019
_journal_paper_doi 10.1039/c5dt02794b
_journal_volume 44
_journal_year 2015
_chemical_formula_moiety 'C27 H22 As Cl Ni'
_chemical_formula_sum 'C27 H22 As Cl Ni'
_chemical_formula_weight 515.53
_chemical_name_common '[Ni(\h^3^-C~9~H~7~)(Cl)(AsPh~3~)]'
_chemical_name_systematic
;
(tri-hapto-indenyl)-chloro-triphenylarsine-nickel (II)
;
_space_group_IT_number 2
_symmetry_cell_setting triclinic
_symmetry_Int_Tables_number 2
_symmetry_space_group_name_Hall '-P 1'
_symmetry_space_group_name_H-M 'P -1'
_atom_sites_solution_hydrogens geom
_atom_sites_solution_primary direct
_atom_sites_solution_secondary difmap
_audit_creation_method SHELXL-97
_audit_update_record
;
2015-07-24 deposited with the CCDC.
2015-09-01 downloaded from the CCDC.
;
_cell_angle_alpha 66.647(2)
_cell_angle_beta 83.975(2)
_cell_angle_gamma 89.327(3)
_cell_formula_units_Z 4
_cell_length_a 10.0199(12)
_cell_length_b 14.4995(17)
_cell_length_c 16.754(2)
_cell_measurement_reflns_used 4760
_cell_measurement_temperature 100(2)
_cell_measurement_theta_max 25.053
_cell_measurement_theta_min 2.315
_cell_volume 2221.1(5)
_computing_cell_refinement 'Bruker SAINT +'
_computing_data_collection 'Bruker SMART'
_computing_data_reduction 'Bruker SAINT +, SADABS, XPREP'
_computing_molecular_graphics 'ORTEP-3 vers. 1.076 (L.J. Farruggia, 1997)'
_computing_publication_material 'SHELXL-97 (Sheldrick, 1997)'
_computing_structure_refinement 'SHELXL-97 (Sheldrick, 1997)'
_computing_structure_solution 'SHELXS-97 (Sheldrick, 1990)'
_diffrn_ambient_temperature 100(2)
_diffrn_measured_fraction_theta_full 0.973
_diffrn_measured_fraction_theta_max 0.973
_diffrn_measurement_device_type 'Bruker SMART APEX CCD area detector'
_diffrn_measurement_method '1700 omega scan frames, 0.3 deg, 10 sec'
_diffrn_radiation_monochromator graphite
_diffrn_radiation_probe x-ray
_diffrn_radiation_type MoK\a
_diffrn_radiation_wavelength 0.71073
_diffrn_reflns_av_R_equivalents 0.0360
_diffrn_reflns_av_sigmaI/netI 0.0578
_diffrn_reflns_limit_h_max 11
_diffrn_reflns_limit_h_min -11
_diffrn_reflns_limit_k_max 13
_diffrn_reflns_limit_k_min -17
_diffrn_reflns_limit_l_max 19
_diffrn_reflns_limit_l_min -19
_diffrn_reflns_number 15658
_diffrn_reflns_theta_full 25.13
_diffrn_reflns_theta_max 25.13
_diffrn_reflns_theta_min 1.33
_diffrn_source 'fine-focus sealed tube'
_diffrn_source_type 'Bruker SMART APEX'
_diffrn_standards_decay_% 0.0001
_diffrn_standards_number 0
_exptl_absorpt_coefficient_mu 2.484
_exptl_absorpt_correction_T_max 0.761
_exptl_absorpt_correction_T_min 0.495
_exptl_absorpt_correction_type multi-scan
_exptl_absorpt_process_details 'semi-empirical from equiv.(prg.SADABS)'
_exptl_crystal_colour red
_exptl_crystal_density_diffrn 1.542
_exptl_crystal_density_method 'not measured'
_exptl_crystal_description needle
_exptl_crystal_F_000 1048
_exptl_crystal_size_max 0.60
_exptl_crystal_size_mid 0.15
_exptl_crystal_size_min 0.11
_refine_diff_density_max 1.553
_refine_diff_density_min -0.590
_refine_diff_density_rms 0.117
_refine_ls_extinction_method none
_refine_ls_goodness_of_fit_ref 1.074
_refine_ls_hydrogen_treatment constr
_refine_ls_matrix_type full
_refine_ls_number_parameters 541
_refine_ls_number_reflns 7713
_refine_ls_number_restraints 0
_refine_ls_restrained_S_all 1.074
_refine_ls_R_factor_all 0.0631
_refine_ls_R_factor_gt 0.0577
_refine_ls_shift/su_max 0.000
_refine_ls_shift/su_mean 0.000
_refine_ls_structure_factor_coef Fsqd
_refine_ls_weighting_details 'calc w=1/[\s^2^(Fo^2^)+(0.0433P)^2^+10.6755P] where P=(Fo^2^+2Fc^2^)/3'
_refine_ls_weighting_scheme calc
_refine_ls_wR_factor_gt 0.1272
_refine_ls_wR_factor_ref 0.1308
_reflns_number_gt 7080
_reflns_number_total 7713
_reflns_threshold_expression >2sigma(I)
_cod_data_source_file c5dt02794b2.cif
_cod_data_source_block pv0421
_cod_depositor_comments 'Adding full bibliography for 7036346.cif.'
_cod_original_cell_volume 2221.2(5)
_cod_database_code 7036346
_audit_block_doi 10.5517/ccsn2l2

loop_
_symmetry_equiv_pos_as_xyz
'x, y, z'
'-x, -y, -z'

loop_
_atom_site_label
_atom_site_type_symbol
_atom_site_fract_x
_atom_site_fract_y
_atom_site_fract_z
_atom_site_U_iso_or_equiv
_atom_site_adp_type
_atom_site_occupancy
_atom_site_symmetry_multiplicity
_atom_site_calc_flag
_atom_site_refinement_flags
Ni1 Ni 0.95153(7) 0.21543(5) 0.06443(4) 0.02034(18) Uani 1 1 d .
As1 As 0.77908(5) 0.14077(4) 0.03095(3) 0.01634(14) Uani 1 1 d .
Cl1 Cl 1.01701(14) 0.32339(9) -0.07016(8) 0.0198(3) Uani 1 1 d .
C1 C 0.9377(6) 0.1378(4) 0.1980(3) 0.0236(13) Uani 1 1 d .
H1 H 0.8997 0.0717 0.2183 0.028 Uiso 1 1 calc R
C2 C 1.0716(6) 0.1676(5) 0.1620(4) 0.0258(13) Uani 1 1 d .
H2 H 1.1439 0.1241 0.1640 0.031 Uiso 1 1 calc R
C3 C 1.0791(6) 0.2725(5) 0.1229(4) 0.0269(13) Uani 1 1 d .
H3 H 1.1526 0.3125 0.0849 0.032 Uiso 1 1 calc R
C4 C 0.9554(6) 0.3100(5) 0.1503(4) 0.0280(14) Uani 1 1 d .
C5 C 0.8679(6) 0.2262(4) 0.1985(4) 0.0237(13) Uani 1 1 d .
C6 C 0.7416(6) 0.2389(5) 0.2348(4) 0.0310(14) Uani 1 1 d .
H6 H 0.6832 0.1827 0.2685 0.037 Uiso 1 1 calc R
C7 C 0.7025(7) 0.3366(6) 0.2205(5) 0.0415(18) Uani 1 1 d .
H7 H 0.6164 0.3471 0.2444 0.050 Uiso 1 1 calc R
C8 C 0.7891(8) 0.4187(5) 0.1712(5) 0.0410(18) Uani 1 1 d .
H8 H 0.7608 0.4845 0.1625 0.049 Uiso 1 1 calc R
C9 C 0.9152(7) 0.4068(5) 0.1348(4) 0.0377(16) Uani 1 1 d .
H9 H 0.9725 0.4633 0.1002 0.045 Uiso 1 1 calc R
C10 C 0.7073(5) 0.0098(4) 0.1123(3) 0.0175(11) Uani 1 1 d .
C11 C 0.7180(5) -0.0740(4) 0.0922(3) 0.0184(11) Uani 1 1 d .
H11 H 0.7518 -0.0667 0.0348 0.022 Uiso 1 1 calc R
C12 C 0.6800(5) -0.1682(4) 0.1551(4) 0.0237(13) Uani 1 1 d .
H12 H 0.6880 -0.2256 0.1411 0.028 Uiso 1 1 calc R
C13 C 0.6301(5) -0.1789(4) 0.2387(4) 0.0230(13) Uani 1 1 d .
H13 H 0.6042 -0.2438 0.2820 0.028 Uiso 1 1 calc R
C14 C 0.6178(5) -0.0956(4) 0.2593(4) 0.0217(12) Uani 1 1 d .
H14 H 0.5839 -0.1032 0.3168 0.026 Uiso 1 1 calc R
C15 C 0.6553(5) -0.0006(4) 0.1957(3) 0.0213(12) Uani 1 1 d .
H15 H 0.6454 0.0569 0.2093 0.026 Uiso 1 1 calc R
C16 C 0.8089(5) 0.1212(4) -0.0774(3) 0.0158(11) Uani 1 1 d .
C17 C 0.9397(5) 0.1122(4) -0.1082(4) 0.0186(11) Uani 1 1 d .
H17 H 1.0111 0.1161 -0.0765 0.022 Uiso 1 1 calc R
C18 C 0.9674(6) 0.0976(4) -0.1846(4) 0.0224(12) Uani 1 1 d .
H18 H 1.0576 0.0923 -0.2058 0.027 Uiso 1 1 calc R
C19 C 0.8635(6) 0.0908(4) -0.2300(4) 0.0227(12) Uani 1 1 d .
H19 H 0.8819 0.0810 -0.2828 0.027 Uiso 1 1 calc R
C20 C 0.7323(6) 0.0983(4) -0.1984(4) 0.0227(12) Uani 1 1 d .
H20 H 0.6610 0.0935 -0.2298 0.027 Uiso 1 1 calc R
C21 C 0.7040(5) 0.1126(4) -0.1219(3) 0.0189(12) Uani 1 1 d .
H21 H 0.6137 0.1164 -0.1000 0.023 Uiso 1 1 calc R
C22 C 0.6232(5) 0.2239(4) 0.0148(4) 0.0219(12) Uani 1 1 d .
C23 C 0.4933(6) 0.1849(5) 0.0257(4) 0.0241(13) Uani 1 1 d .
H23 H 0.4776 0.1145 0.0449 0.029 Uiso 1 1 calc R
C24 C 0.3864(6) 0.2495(5) 0.0085(4) 0.0318(15) Uani 1 1 d .
H24 H 0.2974 0.2234 0.0154 0.038 Uiso 1 1 calc R
C25 C 0.4097(7) 0.3508(5) -0.0184(4) 0.0382(17) Uani 1 1 d .
H25 H 0.3369 0.3951 -0.0310 0.046 Uiso 1 1 calc R
C26 C 0.5383(7) 0.3890(5) -0.0274(4) 0.0394(17) Uani 1 1 d .
H26 H 0.5527 0.4592 -0.0450 0.047 Uiso 1 1 calc R
C27 C 0.6461(6) 0.3272(4) -0.0113(4) 0.0276(13) Uani 1 1 d .
H27 H 0.7344 0.3541 -0.0179 0.033 Uiso 1 1 calc R
Ni2 Ni 0.11851(7) 0.22539(5) 0.45511(5) 0.02019(18) Uani 1 1 d .
As2 As 0.26232(5) 0.33262(4) 0.47492(3) 0.01712(15) Uani 1 1 d .
Cl2 Cl 0.12947(13) 0.09616(9) 0.58347(7) 0.0157(3) Uani 1 1 d .
C28 C 0.0759(6) 0.3158(4) 0.3317(3) 0.0219(12) Uani 1 1 d .
H28 H 0.0824 0.3861 0.3169 0.026 Uiso 1 1 calc R
C29 C -0.0347(6) 0.2520(5) 0.3785(4) 0.0276(14) Uani 1 1 d .
H29 H -0.1211 0.2727 0.3925 0.033 Uiso 1 1 calc R
C30 C 0.0035(6) 0.1534(5) 0.4007(4) 0.0254(13) Uani 1 1 d .
H30 H -0.0471 0.0952 0.4400 0.030 Uiso 1 1 calc R
C31 C 0.1340(6) 0.1544(4) 0.3535(4) 0.0240(13) Uani 1 1 d .
C32 C 0.1796(6) 0.2553(5) 0.3098(4) 0.0240(13) Uani 1 1 d .
C33 C 0.3028(6) 0.2805(5) 0.2579(4) 0.0323(15) Uani 1 1 d .
H33 H 0.3341 0.3484 0.2285 0.039 Uiso 1 1 calc R
C34 C 0.3777(6) 0.2026(6) 0.2506(5) 0.0408(18) Uani 1 1 d .
H34 H 0.4604 0.2174 0.2139 0.049 Uiso 1 1 calc R
C35 C 0.3335(7) 0.1039(6) 0.2960(5) 0.0408(18) Uani 1 1 d .
H35 H 0.3884 0.0523 0.2907 0.049 Uiso 1 1 calc R
C36 C 0.2136(7) 0.0772(5) 0.3483(4) 0.0356(16) Uani 1 1 d .
H36 H 0.1860 0.0086 0.3799 0.043 Uiso 1 1 calc R
C37 C 0.2065(5) 0.3813(4) 0.5650(4) 0.0189(12) Uani 1 1 d .
C38 C 0.1285(6) 0.3175(4) 0.6404(4) 0.0223(12) Uani 1 1 d .
H38 H 0.1009 0.2526 0.6459 0.027 Uiso 1 1 calc R
C39 C 0.0917(6) 0.3491(4) 0.7066(4) 0.0236(13) Uani 1 1 d .
H39 H 0.0406 0.3051 0.7586 0.028 Uiso 1 1 calc R
C40 C 0.1281(6) 0.4439(4) 0.6984(4) 0.0241(13) Uani 1 1 d .
H40 H 0.1012 0.4652 0.7443 0.029 Uiso 1 1 calc R
C41 C 0.2037(6) 0.5079(4) 0.6234(4) 0.0237(13) Uani 1 1 d .
H41 H 0.2284 0.5736 0.6175 0.028 Uiso 1 1 calc R
C42 C 0.2435(6) 0.4762(4) 0.5569(4) 0.0252(13) Uani 1 1 d .
H42 H 0.2965 0.5199 0.5056 0.030 Uiso 1 1 calc R
C43 C 0.3210(6) 0.4558(4) 0.3760(3) 0.0189(12) Uani 1 1 d .
C44 C 0.4531(6) 0.4721(4) 0.3377(4) 0.0233(13) Uani 1 1 d .
H44 H 0.5178 0.4229 0.3611 0.028 Uiso 1 1 calc R
C45 C 0.4910(6) 0.5597(5) 0.2656(4) 0.0285(14) Uani 1 1 d .
H45 H 0.5819 0.5711 0.2403 0.034 Uiso 1 1 calc R
C46 C 0.3973(6) 0.6306(4) 0.2303(4) 0.0266(13) Uani 1 1 d .
H46 H 0.4231 0.6898 0.1798 0.032 Uiso 1 1 calc R
C47 C 0.2667(6) 0.6156(4) 0.2681(4) 0.0257(13) Uani 1 1 d .
H47 H 0.2027 0.6653 0.2446 0.031 Uiso 1 1 calc R
C48 C 0.2277(6) 0.5284(4) 0.3405(4) 0.0241(13) Uani 1 1 d .
H48 H 0.1369 0.5181 0.3659 0.029 Uiso 1 1 calc R
C49 C 0.4332(6) 0.2721(4) 0.5075(3) 0.0207(12) Uani 1 1 d .
C50 C 0.5165(5) 0.3084(4) 0.5503(4) 0.0212(12) Uani 1 1 d .
H50 H 0.4892 0.3624 0.5662 0.025 Uiso 1 1 calc R
C51 C 0.6391(6) 0.2660(4) 0.5697(4) 0.0258(13) Uani 1 1 d .
H51 H 0.6955 0.2900 0.6000 0.031 Uiso 1 1 calc R
C52 C 0.6809(6) 0.1883(5) 0.5453(4) 0.0289(14) Uani 1 1 d .
H52 H 0.7658 0.1598 0.5583 0.035 Uiso 1 1 calc R
C53 C 0.5983(6) 0.1529(5) 0.5020(4) 0.0317(15) Uani 1 1 d .
H53 H 0.6266 0.1000 0.4850 0.038 Uiso 1 1 calc R
C54 C 0.4738(6) 0.1945(4) 0.4833(4) 0.0268(13) Uani 1 1 d .
H54 H 0.4168 0.1697 0.4539 0.032 Uiso 1 1 calc R

loop_
_atom_site_aniso_label
_atom_site_aniso_U_11
_atom_site_aniso_U_22
_atom_site_aniso_U_33
_atom_site_aniso_U_23
_atom_site_aniso_U_13
_atom_site_aniso_U_12
Ni1 0.0251(4) 0.0202(4) 0.0157(4) -0.0066(3) -0.0038(3) -0.0033(3)
As1 0.0194(3) 0.0164(3) 0.0142(3) -0.0068(2) -0.0030(2) 0.0004(2)
Cl1 0.0353(7) 0.0160(6) 0.0074(6) -0.0041(5) 0.0002(5) -0.0116(6)
C1 0.034(3) 0.020(3) 0.016(3) -0.006(2) -0.005(2) -0.002(2)
C2 0.024(3) 0.034(3) 0.022(3) -0.012(3) -0.013(2) 0.004(3)
C3 0.024(3) 0.036(4) 0.022(3) -0.013(3) -0.004(2) -0.004(3)
C4 0.042(4) 0.029(3) 0.018(3) -0.014(3) -0.010(3) -0.002(3)
C5 0.032(3) 0.029(3) 0.019(3) -0.016(3) -0.012(2) -0.001(3)
C6 0.032(3) 0.038(4) 0.032(3) -0.023(3) -0.007(3) -0.001(3)
C7 0.041(4) 0.055(5) 0.052(4) -0.042(4) -0.019(3) 0.023(3)
C8 0.059(5) 0.030(4) 0.051(4) -0.029(3) -0.030(4) 0.013(3)
C9 0.057(5) 0.034(4) 0.028(3) -0.017(3) -0.015(3) 0.001(3)
C10 0.016(3) 0.016(3) 0.019(3) -0.003(2) -0.006(2) -0.001(2)
C11 0.021(3) 0.022(3) 0.014(3) -0.008(2) -0.004(2) 0.000(2)
C12 0.024(3) 0.025(3) 0.025(3) -0.012(3) -0.002(2) -0.001(2)
C13 0.024(3) 0.024(3) 0.018(3) -0.005(2) -0.004(2) -0.003(2)
C14 0.018(3) 0.028(3) 0.019(3) -0.011(3) 0.000(2) -0.002(2)
C15 0.017(3) 0.030(3) 0.018(3) -0.011(3) 0.000(2) 0.001(2)
C16 0.024(3) 0.011(2) 0.011(2) -0.003(2) -0.001(2) -0.003(2)
C17 0.019(3) 0.018(3) 0.022(3) -0.012(2) -0.006(2) 0.002(2)
C18 0.022(3) 0.021(3) 0.024(3) -0.010(2) 0.002(2) 0.004(2)
C19 0.027(3) 0.025(3) 0.021(3) -0.016(3) 0.000(2) 0.000(2)
C20 0.024(3) 0.022(3) 0.025(3) -0.011(3) -0.008(2) 0.003(2)
C21 0.021(3) 0.020(3) 0.015(3) -0.005(2) -0.004(2) 0.003(2)
C22 0.023(3) 0.026(3) 0.020(3) -0.013(3) -0.006(2) 0.009(2)
C23 0.028(3) 0.031(3) 0.016(3) -0.013(3) -0.003(2) 0.005(3)
C24 0.031(3) 0.048(4) 0.022(3) -0.020(3) -0.004(3) 0.013(3)
C25 0.042(4) 0.045(4) 0.029(3) -0.017(3) -0.003(3) 0.029(3)
C26 0.055(5) 0.030(4) 0.033(4) -0.013(3) -0.001(3) 0.013(3)
C27 0.036(3) 0.023(3) 0.026(3) -0.013(3) -0.002(3) 0.007(3)
Ni2 0.0256(4) 0.0198(4) 0.0178(4) -0.0096(3) -0.0046(3) -0.0001(3)
As2 0.0225(3) 0.0160(3) 0.0132(3) -0.0063(2) -0.0019(2) 0.0005(2)
Cl2 0.0320(7) 0.0108(6) 0.0038(5) -0.0021(5) -0.0020(5) -0.0115(5)
C28 0.032(3) 0.023(3) 0.016(3) -0.011(2) -0.011(2) 0.007(2)
C29 0.024(3) 0.039(4) 0.029(3) -0.021(3) -0.012(3) 0.006(3)
C30 0.028(3) 0.032(3) 0.020(3) -0.014(3) -0.002(2) -0.009(3)
C31 0.034(3) 0.026(3) 0.021(3) -0.016(3) -0.015(2) 0.009(3)
C32 0.029(3) 0.032(3) 0.018(3) -0.016(3) -0.011(2) 0.005(3)
C33 0.032(3) 0.050(4) 0.020(3) -0.018(3) -0.008(3) -0.001(3)
C34 0.023(3) 0.078(6) 0.043(4) -0.046(4) -0.007(3) 0.005(3)
C35 0.039(4) 0.058(5) 0.048(4) -0.041(4) -0.022(3) 0.024(4)
C36 0.049(4) 0.039(4) 0.032(4) -0.024(3) -0.020(3) 0.010(3)
C37 0.018(3) 0.021(3) 0.021(3) -0.011(2) -0.004(2) 0.003(2)
C38 0.028(3) 0.020(3) 0.020(3) -0.009(2) -0.002(2) 0.002(2)
C39 0.027(3) 0.027(3) 0.017(3) -0.010(3) 0.000(2) 0.003(2)
C40 0.025(3) 0.033(3) 0.023(3) -0.020(3) -0.005(2) 0.008(3)
C41 0.025(3) 0.021(3) 0.032(3) -0.018(3) -0.003(2) 0.002(2)
C42 0.028(3) 0.021(3) 0.025(3) -0.009(3) 0.003(2) -0.005(2)
C43 0.033(3) 0.017(3) 0.008(2) -0.006(2) -0.005(2) -0.002(2)
C44 0.027(3) 0.023(3) 0.018(3) -0.005(2) -0.006(2) 0.004(2)
C45 0.029(3) 0.029(3) 0.023(3) -0.005(3) -0.001(2) -0.001(3)
C46 0.032(3) 0.025(3) 0.018(3) -0.002(3) -0.006(2) 0.001(3)
C47 0.025(3) 0.019(3) 0.030(3) -0.006(3) -0.008(2) 0.004(2)
C48 0.026(3) 0.022(3) 0.022(3) -0.005(2) -0.005(2) 0.000(2)
C49 0.027(3) 0.017(3) 0.014(3) -0.002(2) -0.001(2) 0.007(2)
C50 0.021(3) 0.017(3) 0.022(3) -0.005(2) 0.000(2) -0.003(2)
C51 0.028(3) 0.020(3) 0.025(3) -0.003(3) -0.004(2) -0.003(2)
C52 0.028(3) 0.029(3) 0.023(3) -0.005(3) 0.000(3) 0.004(3)
C53 0.042(4) 0.024(3) 0.032(3) -0.014(3) -0.003(3) 0.012(3)
C54 0.030(3) 0.029(3) 0.020(3) -0.007(3) -0.005(2) 0.007(3)

loop_
_atom_type_symbol
_atom_type_description
_atom_type_scat_dispersion_real
_atom_type_scat_dispersion_imag
_atom_type_scat_source
C C 0.0033 0.0016 'International Tables Vol C Tables 4.2.6.8 and 6.1.1.4'
H H 0.0000 0.0000 'International Tables Vol C Tables 4.2.6.8 and 6.1.1.4'
Cl Cl 0.1484 0.1585 'International Tables Vol C Tables 4.2.6.8 and 6.1.1.4'
Ni Ni 0.3393 1.1124 'International Tables Vol C Tables 4.2.6.8 and 6.1.1.4'
As As 0.0499 2.0058 'International Tables Vol C Tables 4.2.6.8 and 6.1.1.4'

loop_
_geom_angle_atom_site_label_1
_geom_angle_atom_site_label_2
_geom_angle_atom_site_label_3
_geom_angle
C2 Ni1 C3 40.1(2)
C2 Ni1 C1 40.4(2)
C3 Ni1 C1 67.0(2)
C2 Ni1 Cl1 124.06(17)
C3 Ni1 Cl1 95.22(17)
C1 Ni1 Cl1 162.17(17)
C2 Ni1 As1 133.23(17)
C3 Ni1 As1 166.23(17)
C1 Ni1 As1 100.82(16)
Cl1 Ni1 As1 96.99(4)
C2 Ni1 C4 63.1(2)
C3 Ni1 C4 37.7(2)
C1 Ni1 C4 62.5(2)
Cl1 Ni1 C4 104.55(15)
As1 Ni1 C4 131.79(16)
C2 Ni1 C5 62.9(2)
C3 Ni1 C5 62.3(2)
C1 Ni1 C5 37.5(2)
Cl1 Ni1 C5 135.98(15)
As1 Ni1 C5 104.22(14)
C4 Ni1 C5 34.7(2)
C22 As1 C16 103.2(2)
C22 As1 C10 103.2(2)
C16 As1 C10 101.7(2)
C22 As1 Ni1 110.28(17)
C16 As1 Ni1 116.39(15)
C10 As1 Ni1 120.07(15)
C2 C1 C5 107.9(5)
C2 C1 Ni1 68.5(3)
C5 C1 Ni1 83.3(3)
C2 C1 H1 126.0
C5 C1 H1 126.0
Ni1 C1 H1 114.3
C3 C2 C1 107.9(5)
C3 C2 Ni1 71.0(3)
C1 C2 Ni1 71.1(3)
C3 C2 H2 126.1
C1 C2 H2 126.1
Ni1 C2 H2 123.4
C2 C3 C4 108.3(5)
C2 C3 Ni1 68.9(3)
C4 C3 Ni1 82.4(3)
C2 C3 H3 125.9
C4 C3 H3 125.9
Ni1 C3 H3 114.8
C9 C4 C5 120.9(6)
C9 C4 C3 131.6(6)
C5 C4 C3 107.5(5)
C9 C4 Ni1 130.7(4)
C5 C4 Ni1 73.6(3)
C3 C4 Ni1 59.9(3)
C6 C5 C4 120.5(6)
C6 C5 C1 132.7(6)
C4 C5 C1 106.8(5)
C6 C5 Ni1 134.2(4)
C4 C5 Ni1 71.6(3)
C1 C5 Ni1 59.3(3)
C5 C6 C7 118.2(6)
C5 C6 H6 120.9
C7 C6 H6 120.9
C8 C7 C6 120.5(7)
C8 C7 H7 119.7
C6 C7 H7 119.7
C9 C8 C7 121.6(6)
C9 C8 H8 119.2
C7 C8 H8 119.2
C4 C9 C8 118.1(6)
C4 C9 H9 121.0
C8 C9 H9 121.0
C11 C10 C15 119.8(5)
C11 C10 As1 121.9(4)
C15 C10 As1 118.0(4)
C10 C11 C12 120.4(5)
C10 C11 H11 119.8
C12 C11 H11 119.8
C13 C12 C11 119.9(6)
C13 C12 H12 120.0
C11 C12 H12 120.0
C12 C13 C14 120.2(5)
C12 C13 H13 119.9
C14 C13 H13 119.9
C13 C14 C15 119.9(5)
C13 C14 H14 120.1
C15 C14 H14 120.1
C10 C15 C14 119.8(5)
C10 C15 H15 120.1
C14 C15 H15 120.1
C17 C16 C21 120.1(5)
C17 C16 As1 117.7(4)
C21 C16 As1 122.2(4)
C16 C17 C18 120.5(5)
C16 C17 H17 119.8
C18 C17 H17 119.8
C17 C18 C19 119.7(5)
C17 C18 H18 120.2
C19 C18 H18 120.2
C20 C19 C18 119.8(5)
C20 C19 H19 120.1
C18 C19 H19 120.1
C21 C20 C19 120.8(5)
C21 C20 H20 119.6
C19 C20 H20 119.6
C20 C21 C16 119.2(5)
C20 C21 H21 120.4
C16 C21 H21 120.4
C23 C22 C27 120.2(5)
C23 C22 As1 122.6(4)
C27 C22 As1 117.2(4)
C22 C23 C24 119.6(6)
C22 C23 H23 120.2
C24 C23 H23 120.2
C25 C24 C23 119.8(6)
C25 C24 H24 120.1
C23 C24 H24 120.1
C26 C25 C24 120.4(6)
C26 C25 H25 119.8
C24 C25 H25 119.8
C25 C26 C27 121.2(6)
C25 C26 H26 119.4
C27 C26 H26 119.4
C26 C27 C22 118.7(6)
C26 C27 H27 120.6
C22 C27 H27 120.6
C29 Ni2 C28 40.1(2)
C29 Ni2 C30 39.5(2)
C28 Ni2 C30 66.8(2)
C29 Ni2 Cl2 126.25(18)
C28 Ni2 Cl2 164.12(17)
C30 Ni2 Cl2 97.38(17)
C29 Ni2 As2 131.12(18)
C28 Ni2 As2 98.35(16)
C30 Ni2 As2 163.85(16)
Cl2 Ni2 As2 97.50(4)
C29 Ni2 C31 63.6(2)
C28 Ni2 C31 63.5(2)
C30 Ni2 C31 38.4(2)
Cl2 Ni2 C31 104.81(15)
As2 Ni2 C31 130.37(16)
C29 Ni2 C32 64.0(2)
C28 Ni2 C32 38.6(2)
C30 Ni2 C32 63.4(2)
Cl2 Ni2 C32 135.80(16)
As2 Ni2 C32 101.23(15)
C31 Ni2 C32 35.5(2)
C37 As2 C43 102.0(2)
C37 As2 C49 103.3(2)
C43 As2 C49 101.3(2)
C37 As2 Ni2 117.43(16)
C43 As2 Ni2 118.45(15)
C49 As2 Ni2 112.14(17)
C29 C28 C32 108.0(5)
C29 C28 Ni2 69.6(3)
C32 C28 Ni2 80.5(3)
C29 C28 H28 126.0
C32 C28 H28 126.0
Ni2 C28 H28 115.9
C30 C29 C28 108.4(5)
C30 C29 Ni2 71.1(3)
C28 C29 Ni2 70.3(3)
C30 C29 H29 125.8
C28 C29 H29 125.8
Ni2 C29 H29 124.4
C29 C30 C31 108.4(5)
C29 C30 Ni2 69.4(3)
C31 C30 Ni2 79.9(3)
C29 C30 H30 125.8
C31 C30 H30 125.8
Ni2 C30 H30 116.8
C36 C31 C32 120.5(6)
C36 C31 C30 131.9(6)
C32 C31 C30 107.6(5)
C36 C31 Ni2 129.9(4)
C32 C31 Ni2 72.5(3)
C30 C31 Ni2 61.7(3)
C33 C32 C31 121.0(6)
C33 C32 C28 132.6(6)
C31 C32 C28 106.5(5)
C33 C32 Ni2 132.2(4)
C31 C32 Ni2 72.0(3)
C28 C32 Ni2 60.9(3)
C34 C33 C32 117.6(6)
C34 C33 H33 121.2
C32 C33 H33 121.2
C33 C34 C35 120.7(6)
C33 C34 H34 119.6
C35 C34 H34 119.6
C36 C35 C34 122.8(7)
C36 C35 H35 118.6
C34 C35 H35 118.6
C35 C36 C31 117.4(7)
C35 C36 H36 121.3
C31 C36 H36 121.3
C42 C37 C38 119.6(5)
C42 C37 As2 121.8(4)
C38 C37 As2 118.6(4)
C39 C38 C37 119.6(5)
C39 C38 H38 120.2
C37 C38 H38 120.2
C40 C39 C38 120.7(5)
C40 C39 H39 119.6
C38 C39 H39 119.6
C39 C40 C41 119.9(5)
C39 C40 H40 120.0
C41 C40 H40 120.0
C40 C41 C42 119.8(5)
C40 C41 H41 120.1
C42 C41 H41 120.1
C37 C42 C41 120.2(5)
C37 C42 H42 119.9
C41 C42 H42 119.9
C44 C43 C48 119.0(5)
C44 C43 As2 121.7(4)
C48 C43 As2 119.3(4)
C45 C44 C43 120.2(5)
C45 C44 H44 119.9
C43 C44 H44 119.9
C46 C45 C44 120.2(6)
C46 C45 H45 119.9
C44 C45 H45 119.9
C47 C46 C45 120.0(5)
C47 C46 H46 120.0
C45 C46 H46 120.0
C46 C47 C48 120.3(5)
C46 C47 H47 119.8
C48 C47 H47 119.8
C47 C48 C43 120.2(5)
C47 C48 H48 119.9
C43 C48 H48 119.9
C54 C49 C50 120.1(5)
C54 C49 As2 118.5(4)
C50 C49 As2 121.4(4)
C51 C50 C49 119.8(6)
C51 C50 H50 120.1
C49 C50 H50 120.1
C50 C51 C52 120.4(6)
C50 C51 H51 119.8
C52 C51 H51 119.8
C53 C52 C51 119.7(6)
C53 C52 H52 120.2
C51 C52 H52 120.2
C52 C53 C54 120.1(6)
C52 C53 H53 119.9
C54 C53 H53 119.9
C49 C54 C53 119.9(6)
C49 C54 H54 120.1
C53 C54 H54 120.1

loop_
_geom_bond_atom_site_label_1
_geom_bond_atom_site_label_2
_geom_bond_distance
Ni1 C2 2.024(5)
Ni1 C3 2.052(6)
Ni1 C1 2.058(5)
Ni1 Cl1 2.2093(14)
Ni1 As1 2.2806(9)
Ni1 C4 2.352(6)
Ni1 C5 2.377(6)
As1 C22 1.937(5)
As1 C16 1.939(5)
As1 C10 1.938(5)
C1 C2 1.409(8)
C1 C5 1.456(8)
C1 H1 0.9500
C2 C3 1.397(8)
C2 H2 0.9500
C3 C4 1.450(9)
C3 H3 0.9500
C4 C9 1.385(9)
C4 C5 1.412(8)
C5 C6 1.388(9)
C6 C7 1.398(9)
C6 H6 0.9500
C7 C8 1.395(10)
C7 H7 0.9500
C8 C9 1.384(10)
C8 H8 0.9500
C9 H9 0.9500
C10 C11 1.384(8)
C10 C15 1.389(8)
C11 C12 1.382(8)
C11 H11 0.9500
C12 C13 1.384(8)
C12 H12 0.9500
C13 C14 1.383(8)
C13 H13 0.9500
C14 C15 1.392(8)
C14 H14 0.9500
C15 H15 0.9500
C16 C17 1.382(7)
C16 C21 1.384(7)
C17 C18 1.378(8)
C17 H17 0.9500
C18 C19 1.378(8)
C18 H18 0.9500
C19 C20 1.384(8)
C19 H19 0.9500
C20 C21 1.377(8)
C20 H20 0.9500
C21 H21 0.9500
C22 C23 1.390(8)
C22 C27 1.398(8)
C23 C24 1.391(8)
C23 H23 0.9500
C24 C25 1.371(10)
C24 H24 0.9500
C25 C26 1.377(10)
C25 H25 0.9500
C26 C27 1.374(9)
C26 H26 0.9500
C27 H27 0.9500
Ni2 C29 2.040(6)
Ni2 C28 2.049(5)
Ni2 C30 2.062(6)
Ni2 Cl2 2.2357(13)
Ni2 As2 2.2729(9)
Ni2 C31 2.305(6)
Ni2 C32 2.312(6)
As2 C37 1.935(6)
As2 C43 1.938(5)
As2 C49 1.944(5)
C28 C29 1.402(8)
C28 C32 1.463(8)
C28 H28 0.9500
C29 C30 1.386(9)
C29 H29 0.9500
C30 C31 1.453(8)
C30 H30 0.9500
C31 C36 1.392(9)
C31 C32 1.408(8)
C32 C33 1.395(8)
C33 C34 1.387(10)
C33 H33 0.9500
C34 C35 1.380(10)
C34 H34 0.9500
C35 C36 1.373(10)
C35 H35 0.9500
C36 H36 0.9500
C37 C42 1.379(8)
C37 C38 1.395(8)
C38 C39 1.376(8)
C38 H38 0.9500
C39 C40 1.375(8)
C39 H39 0.9500
C40 C41 1.381(8)
C40 H40 0.9500
C41 C42 1.387(8)
C41 H41 0.9500
C42 H42 0.9500
C43 C44 1.389(8)
C43 C48 1.390(8)
C44 C45 1.385(8)
C44 H44 0.9500
C45 C46 1.378(8)
C45 H45 0.9500
C46 C47 1.373(8)
C46 H46 0.9500
C47 C48 1.385(8)
C47 H47 0.9500
C48 H48 0.9500
C49 C54 1.384(8)
C49 C50 1.386(8)
C50 C51 1.379(8)
C50 H50 0.9500
C51 C52 1.388(9)
C51 H51 0.9500
C52 C53 1.380(9)
C52 H52 0.9500
C53 C54 1.390(8)
C53 H53 0.9500
C54 H54 0.9500

loop_
_geom_torsion_atom_site_label_1
_geom_torsion_atom_site_label_2
_geom_torsion_atom_site_label_3
_geom_torsion_atom_site_label_4
_geom_torsion
C2 Ni1 As1 C22 127.9(3)
C3 Ni1 As1 C22 73.0(8)
C1 Ni1 As1 C22 100.1(2)
Cl1 Ni1 As1 C22 -79.31(18)
C4 Ni1 As1 C22 37.4(3)
C5 Ni1 As1 C22 61.8(2)
C2 Ni1 As1 C16 -115.1(3)
C3 Ni1 As1 C16 -170.0(8)
C1 Ni1 As1 C16 -142.9(2)
Cl1 Ni1 As1 C16 37.71(17)
C4 Ni1 As1 C16 154.4(3)
C5 Ni1 As1 C16 178.8(2)
C2 Ni1 As1 C10 8.2(3)
C3 Ni1 As1 C10 -46.7(8)
C1 Ni1 As1 C10 -19.6(3)
Cl1 Ni1 As1 C10 161.0(2)
C4 Ni1 As1 C10 -82.3(3)
C5 Ni1 As1 C10 -57.9(2)
C3 Ni1 C1 C2 -38.4(4)
Cl1 Ni1 C1 C2 -33.7(8)
As1 Ni1 C1 C2 148.4(3)
C4 Ni1 C1 C2 -79.9(4)
C5 Ni1 C1 C2 -112.3(5)
C2 Ni1 C1 C5 112.3(5)
C3 Ni1 C1 C5 73.9(4)
Cl1 Ni1 C1 C5 78.6(7)
As1 Ni1 C1 C5 -99.3(3)
C4 Ni1 C1 C5 32.4(3)
C5 C1 C2 C3 -13.1(6)
Ni1 C1 C2 C3 61.9(4)
C5 C1 C2 Ni1 -74.9(4)
C1 Ni1 C2 C3 -117.4(5)
Cl1 Ni1 C2 C3 50.7(4)
As1 Ni1 C2 C3 -162.4(3)
C4 Ni1 C2 C3 -39.1(3)
C5 Ni1 C2 C3 -78.3(4)
C3 Ni1 C2 C1 117.4(5)
Cl1 Ni1 C2 C1 168.2(3)
As1 Ni1 C2 C1 -45.0(4)
C4 Ni1 C2 C1 78.3(4)
C5 Ni1 C2 C1 39.2(3)
C1 C2 C3 C4 12.0(6)
Ni1 C2 C3 C4 74.0(4)
C1 C2 C3 Ni1 -61.9(4)
C1 Ni1 C3 C2 38.7(4)
Cl1 Ni1 C3 C2 -139.9(3)
As1 Ni1 C3 C2 67.7(9)
C4 Ni1 C3 C2 113.0(5)
C5 Ni1 C3 C2 80.0(4)
C2 Ni1 C3 C4 -113.0(5)
C1 Ni1 C3 C4 -74.3(4)
Cl1 Ni1 C3 C4 107.1(3)
As1 Ni1 C3 C4 -45.3(9)
C5 Ni1 C3 C4 -33.0(3)
C2 C3 C4 C9 175.7(6)
Ni1 C3 C4 C9 -119.6(7)
C2 C3 C4 C5 -6.4(6)
Ni1 C3 C4 C5 58.4(4)
C2 C3 C4 Ni1 -64.7(4)
C2 Ni1 C4 C9 162.5(7)
C3 Ni1 C4 C9 120.8(8)
C1 Ni1 C4 C9 -151.9(7)
Cl1 Ni1 C4 C9 41.4(7)
As1 Ni1 C4 C9 -72.3(7)
C5 Ni1 C4 C9 -117.0(8)
C2 Ni1 C4 C5 -80.5(4)
C3 Ni1 C4 C5 -122.2(5)
C1 Ni1 C4 C5 -34.9(3)
Cl1 Ni1 C4 C5 158.3(3)
As1 Ni1 C4 C5 44.7(4)
C2 Ni1 C4 C3 41.6(4)
C1 Ni1 C4 C3 87.3(4)
Cl1 Ni1 C4 C3 -79.5(3)
As1 Ni1 C4 C3 166.9(3)
C5 Ni1 C4 C3 122.2(5)
C9 C4 C5 C6 -3.0(9)
C3 C4 C5 C6 178.8(5)
Ni1 C4 C5 C6 -131.0(5)
C9 C4 C5 C1 176.6(5)
C3 C4 C5 C1 -1.6(6)
Ni1 C4 C5 C1 48.5(4)
C9 C4 C5 Ni1 128.1(6)
C3 C4 C5 Ni1 -50.1(4)
C2 C1 C5 C6 -171.5(6)
Ni1 C1 C5 C6 123.7(6)
C2 C1 C5 C4 9.0(6)
Ni1 C1 C5 C4 -55.8(4)
C2 C1 C5 Ni1 64.8(4)
C2 Ni1 C5 C6 -163.7(7)
C3 Ni1 C5 C6 150.9(7)
C1 Ni1 C5 C6 -121.4(7)
Cl1 Ni1 C5 C6 84.2(6)
As1 Ni1 C5 C6 -32.1(6)
C4 Ni1 C5 C6 115.1(8)
C2 Ni1 C5 C4 81.2(4)
C3 Ni1 C5 C4 35.8(4)
C1 Ni1 C5 C4 123.5(5)
Cl1 Ni1 C5 C4 -30.9(4)
As1 Ni1 C5 C4 -147.2(3)
C2 Ni1 C5 C1 -42.3(3)
C3 Ni1 C5 C1 -87.7(4)
Cl1 Ni1 C5 C1 -154.4(3)
As1 Ni1 C5 C1 89.3(3)
C4 Ni1 C5 C1 -123.5(5)
C4 C5 C6 C7 1.6(8)
C1 C5 C6 C7 -177.8(6)
Ni1 C5 C6 C7 -92.0(7)
C5 C6 C7 C8 -0.3(9)
C6 C7 C8 C9 0.3(10)
C5 C4 C9 C8 2.9(9)
C3 C4 C9 C8 -179.4(6)
Ni1 C4 C9 C8 97.6(7)
C7 C8 C9 C4 -1.6(10)
C22 As1 C10 C11 121.9(4)
C16 As1 C10 C11 15.2(5)
Ni1 As1 C10 C11 -114.9(4)
C22 As1 C10 C15 -64.2(4)
C16 As1 C10 C15 -170.9(4)
Ni1 As1 C10 C15 59.0(4)
C15 C10 C11 C12 -1.4(8)
As1 C10 C11 C12 172.4(4)
C10 C11 C12 C13 0.4(8)
C11 C12 C13 C14 0.2(8)
C12 C13 C14 C15 0.3(8)
C11 C10 C15 C14 1.8(8)
As1 C10 C15 C14 -172.2(4)
C13 C14 C15 C10 -1.2(8)
C22 As1 C16 C17 147.5(4)
C10 As1 C16 C17 -105.7(4)
Ni1 As1 C16 C17 26.6(4)
C22 As1 C16 C21 -34.9(5)
C10 As1 C16 C21 71.9(5)
Ni1 As1 C16 C21 -155.7(4)
C21 C16 C17 C18 1.9(8)
As1 C16 C17 C18 179.6(4)
C16 C17 C18 C19 -0.8(8)
C17 C18 C19 C20 -0.2(8)
C18 C19 C20 C21 0.0(9)
C19 C20 C21 C16 1.2(8)
C17 C16 C21 C20 -2.1(8)
As1 C16 C21 C20 -179.7(4)
C16 As1 C22 C23 79.3(5)
C10 As1 C22 C23 -26.3(5)
Ni1 As1 C22 C23 -155.7(4)
C16 As1 C22 C27 -98.8(5)
C10 As1 C22 C27 155.6(4)
Ni1 As1 C22 C27 26.1(5)
C27 C22 C23 C24 1.6(8)
As1 C22 C23 C24 -176.5(4)
C22 C23 C24 C25 -0.5(9)
C23 C24 C25 C26 -0.9(10)
C24 C25 C26 C27 1.3(10)
C25 C26 C27 C22 -0.2(10)
C23 C22 C27 C26 -1.2(9)
As1 C22 C27 C26 177.0(5)
C29 Ni2 As2 C37 88.3(3)
C28 Ni2 As2 C37 114.4(2)
C30 Ni2 As2 C37 136.4(7)
Cl2 Ni2 As2 C37 -66.70(18)
C31 Ni2 As2 C37 176.5(3)
C32 Ni2 As2 C37 153.5(2)
C29 Ni2 As2 C43 -34.9(3)
C28 Ni2 As2 C43 -8.8(3)
C30 Ni2 As2 C43 13.2(7)
Cl2 Ni2 As2 C43 170.1(2)
C31 Ni2 As2 C43 53.3(3)
C32 Ni2 As2 C43 30.3(2)
C29 Ni2 As2 C49 -152.3(3)
C28 Ni2 As2 C49 -126.2(2)
C30 Ni2 As2 C49 -104.2(7)
Cl2 Ni2 As2 C49 52.67(17)
C31 Ni2 As2 C49 -64.1(3)
C32 Ni2 As2 C49 -87.1(2)
C30 Ni2 C28 C29 37.5(4)
Cl2 Ni2 C28 C29 35.1(8)
As2 Ni2 C28 C29 -149.0(3)
C31 Ni2 C28 C29 79.8(4)
C32 Ni2 C28 C29 113.4(5)
C29 Ni2 C28 C32 -113.4(5)
C30 Ni2 C28 C32 -75.9(4)
Cl2 Ni2 C28 C32 -78.3(7)
As2 Ni2 C28 C32 97.6(3)
C31 Ni2 C28 C32 -33.6(3)
C32 C28 C29 C30 11.0(6)
Ni2 C28 C29 C30 -61.2(4)
C32 C28 C29 Ni2 72.1(4)
C28 Ni2 C29 C30 118.5(5)
Cl2 Ni2 C29 C30 -50.2(4)
As2 Ni2 C29 C30 161.0(3)
C31 Ni2 C29 C30 39.2(3)
C32 Ni2 C29 C30 78.9(4)
C30 Ni2 C29 C28 -118.5(5)
Cl2 Ni2 C29 C28 -168.7(3)
As2 Ni2 C29 C28 42.5(4)
C31 Ni2 C29 C28 -79.3(4)
C32 Ni2 C29 C28 -39.6(3)
C28 C29 C30 C31 -10.6(6)
Ni2 C29 C30 C31 -71.2(4)
C28 C29 C30 Ni2 60.7(4)
C28 Ni2 C30 C29 -38.0(4)
Cl2 Ni2 C30 C29 141.3(3)
As2 Ni2 C30 C29 -61.8(8)
C31 Ni2 C30 C29 -114.1(5)
C32 Ni2 C30 C29 -80.6(4)
C29 Ni2 C30 C31 114.1(5)
C28 Ni2 C30 C31 76.1(4)
Cl2 Ni2 C30 C31 -104.6(3)
As2 Ni2 C30 C31 52.3(8)
C32 Ni2 C30 C31 33.5(3)
C29 C30 C31 C36 -176.0(6)
Ni2 C30 C31 C36 119.8(6)
C29 C30 C31 C32 6.1(6)
Ni2 C30 C31 C32 -58.1(4)
C29 C30 C31 Ni2 64.2(4)
C29 Ni2 C31 C36 -163.0(7)
C28 Ni2 C31 C36 151.9(7)
C30 Ni2 C31 C36 -122.7(8)
Cl2 Ni2 C31 C36 -39.6(6)
As2 Ni2 C31 C36 74.1(6)
C32 Ni2 C31 C36 115.4(7)
C29 Ni2 C31 C32 81.5(4)
C28 Ni2 C31 C32 36.5(3)
C30 Ni2 C31 C32 121.9(5)
Cl2 Ni2 C31 C32 -155.0(3)
As2 Ni2 C31 C32 -41.3(4)
C29 Ni2 C31 C30 -40.4(4)
C28 Ni2 C31 C30 -85.4(4)
Cl2 Ni2 C31 C30 83.1(3)
As2 Ni2 C31 C30 -163.2(3)
C32 Ni2 C31 C30 -121.9(5)
C36 C31 C32 C33 2.5(8)
C30 C31 C32 C33 -179.4(5)
Ni2 C31 C32 C33 129.0(5)
C36 C31 C32 C28 -177.5(5)
C30 C31 C32 C28 0.6(6)
Ni2 C31 C32 C28 -51.0(3)
C36 C31 C32 Ni2 -126.5(5)
C30 C31 C32 Ni2 51.6(4)
C29 C28 C32 C33 173.0(6)
Ni2 C28 C32 C33 -122.3(6)
C29 C28 C32 C31 -7.0(6)
Ni2 C28 C32 C31 57.7(4)
C29 C28 C32 Ni2 -64.8(4)
C29 Ni2 C32 C33 163.9(7)
C28 Ni2 C32 C33 122.7(8)
C30 Ni2 C32 C33 -151.9(7)
Cl2 Ni2 C32 C33 -79.9(7)
As2 Ni2 C32 C33 33.4(6)
C31 Ni2 C32 C33 -115.8(8)
C29 Ni2 C32 C31 -80.4(4)
C28 Ni2 C32 C31 -121.5(5)
C30 Ni2 C32 C31 -36.1(3)
Cl2 Ni2 C32 C31 35.9(4)
As2 Ni2 C32 C31 149.2(3)
C29 Ni2 C32 C28 41.1(3)
C30 Ni2 C32 C28 85.4(4)
Cl2 Ni2 C32 C28 157.4(3)
As2 Ni2 C32 C28 -89.3(3)
C31 Ni2 C32 C28 121.5(5)
C31 C32 C33 C34 0.4(8)
C28 C32 C33 C34 -179.6(6)
Ni2 C32 C33 C34 93.6(7)
C32 C33 C34 C35 -2.4(9)
C33 C34 C35 C36 1.6(10)
C34 C35 C36 C31 1.2(9)
C32 C31 C36 C35 -3.2(8)
C30 C31 C36 C35 179.1(6)
Ni2 C31 C36 C35 -95.3(7)
C43 As2 C37 C42 -16.0(5)
C49 As2 C37 C42 88.8(5)
Ni2 As2 C37 C42 -147.2(4)
C43 As2 C37 C38 165.0(4)
C49 As2 C37 C38 -90.2(4)
Ni2 As2 C37 C38 33.8(5)
C42 C37 C38 C39 -1.4(8)
As2 C37 C38 C39 177.7(4)
C37 C38 C39 C40 1.7(8)
C38 C39 C40 C41 -0.8(9)
C39 C40 C41 C42 -0.4(9)
C38 C37 C42 C41 0.2(8)
As2 C37 C42 C41 -178.8(4)
C40 C41 C42 C37 0.7(9)
C37 As2 C43 C44 117.4(5)
C49 As2 C43 C44 11.0(5)
Ni2 As2 C43 C44 -112.0(4)
C37 As2 C43 C48 -64.8(5)
C49 As2 C43 C48 -171.2(4)
Ni2 As2 C43 C48 65.8(5)
C48 C43 C44 C45 0.4(8)
As2 C43 C44 C45 178.2(4)
C43 C44 C45 C46 -1.2(9)
C44 C45 C46 C47 1.8(9)
C45 C46 C47 C48 -1.6(9)
C46 C47 C48 C43 0.8(9)
C44 C43 C48 C47 -0.2(8)
As2 C43 C48 C47 -178.0(4)
C37 As2 C49 C54 152.4(4)
C43 As2 C49 C54 -102.3(5)
Ni2 As2 C49 C54 25.0(5)
C37 As2 C49 C50 -30.8(5)
C43 As2 C49 C50 74.6(5)
Ni2 As2 C49 C50 -158.2(4)
C54 C49 C50 C51 -0.9(8)
As2 C49 C50 C51 -177.7(4)
C49 C50 C51 C52 1.2(8)
C50 C51 C52 C53 -0.6(8)
C51 C52 C53 C54 -0.2(9)
C50 C49 C54 C53 0.1(8)
As2 C49 C54 C53 177.0(4)
C52 C53 C54 C49 0.5(9)
